data_7717186
loop_
_publ_author_name
'Allen, Jamie'
'Sa&#xdf;mannshausen, J&#xf6;rg'
'Singh, Kuldip'
'Kilpatrick, Alexander F. R.'

_publ_section_title
;
 Helical dinuclear 3d metal complexes with bis(bidentate) [S,N] ligands:
 synthesis, structural and computational studies.
;
_journal_issue 43
_journal_name_full 'Dalton transactions (Cambridge, England : 2003)'
_journal_page_first 17608
_journal_page_last 17619
_journal_paper_doi 10.1039/d4dt02395a
_journal_volume 53
_journal_year 2024
_chemical_formula_moiety 'C34 H48 Fe N2 S2'
_chemical_formula_sum 'C34 H48 Fe N2 S2'
_chemical_formula_weight 604.71
_space_group_crystal_system monoclinic
_space_group_IT_number 15
_space_group_name_Hall '-C 2yc'
_space_group_name_H-M_alt 'C 1 2/c 1'
_atom_sites_solution_hydrogens geom
_atom_sites_solution_primary dual
_audit_creation_date 2023-06-15
_audit_creation_method
;
Olex2 1.3
(compiled 2020.11.12 svn.r5f609507 for OlexSys, GUI svn.r6403)
;
_audit_update_record
;
2024-02-01 deposited with the CCDC.	2024-10-08 downloaded from the CCDC.
;
_cell_angle_alpha 90
_cell_angle_beta 123.6200(10)
_cell_angle_gamma 90
_cell_formula_units_Z 8
_cell_length_a 25.1503(4)
_cell_length_b 18.8912(3)
_cell_length_c 16.8354(3)
_cell_measurement_reflns_used 9973
_cell_measurement_temperature 150.0
_cell_measurement_theta_max 71.996
_cell_measurement_theta_min 3.151
_cell_volume 6660.8(2)
_computing_cell_refinement 'SAINT V8.40B (?, 2016)'
_computing_data_reduction 'SAINT V8.40B (?, 2016)'
_computing_molecular_graphics 'Olex2 1.3 (Dolomanov et al., 2009)'
_computing_publication_material 'Olex2 1.3 (Dolomanov et al., 2009)'
_computing_structure_refinement 'XL  (Sheldrick, 2008)'
_computing_structure_solution 'SHELXT 2018/2 (Sheldrick, 2018)'
_diffrn_ambient_temperature 150.0
_diffrn_measured_fraction_theta_full 0.999
_diffrn_measured_fraction_theta_max 0.997
_diffrn_measurement_device_type 'Bruker D8 Quest Photon III'
_diffrn_measurement_method '\f and \w scans'
_diffrn_radiation_type CuK\a
_diffrn_radiation_wavelength 1.54178
_diffrn_reflns_av_R_equivalents 0.0526
_diffrn_reflns_av_unetI/netI 0.0312
_diffrn_reflns_Laue_measured_fraction_full 0.999
_diffrn_reflns_Laue_measured_fraction_max 0.997
_diffrn_reflns_limit_h_max 30
_diffrn_reflns_limit_h_min -30
_diffrn_reflns_limit_k_max 23
_diffrn_reflns_limit_k_min -22
_diffrn_reflns_limit_l_max 20
_diffrn_reflns_limit_l_min -20
_diffrn_reflns_number 40906
_diffrn_reflns_point_group_measured_fraction_full 0.999
_diffrn_reflns_point_group_measured_fraction_max 0.997
_diffrn_reflns_theta_full 67.679
_diffrn_reflns_theta_max 72.106
_diffrn_reflns_theta_min 3.150
_diffrn_source_current 1.1
_diffrn_source_power 0.055
_diffrn_source_voltage 50.0
_diffrn_standards_number 0
_exptl_absorpt_coefficient_mu 4.969
_exptl_absorpt_correction_T_max 0.7536
_exptl_absorpt_correction_T_min 0.5981
_exptl_absorpt_correction_type multi-scan
_exptl_absorpt_process_details
;
SADABS-2016/2 (Bruker,2016/2) was used for absorption correction.
wR2(int) was 0.1101 before and 0.0583 after correction.
The Ratio of minimum to maximum transmission is 0.7937.
The \l/2 correction factor is Not present.
;
_exptl_crystal_colour orange
_exptl_crystal_colour_primary orange
_exptl_crystal_density_diffrn 1.206
_exptl_crystal_description block
_exptl_crystal_F_000 2592
_exptl_crystal_size_max 0.275
_exptl_crystal_size_mid 0.18
_exptl_crystal_size_min 0.164
_refine_diff_density_max 0.410
_refine_diff_density_min -0.293
_refine_diff_density_rms 0.055
_refine_ls_extinction_method none
_refine_ls_goodness_of_fit_ref 1.036
_refine_ls_hydrogen_treatment constr
_refine_ls_matrix_type full
_refine_ls_number_parameters 364
_refine_ls_number_reflns 6549
_refine_ls_number_restraints 0
_refine_ls_restrained_S_all 1.036
_refine_ls_R_factor_all 0.0452
_refine_ls_R_factor_gt 0.0362
_refine_ls_shift/su_max 0.001
_refine_ls_shift/su_mean 0.000
_refine_ls_structure_factor_coef Fsqd
_refine_ls_weighting_details 'w=1/[\s^2^(Fo^2^)+(0.0456P)^2^+6.3311P] where P=(Fo^2^+2Fc^2^)/3'
_refine_ls_weighting_scheme calc
_refine_ls_wR_factor_gt 0.0884
_refine_ls_wR_factor_ref 0.0936
_reflns_Friedel_coverage 0.000
_reflns_number_gt 5690
_reflns_number_total 6549
_reflns_threshold_expression 'I > 2\s(I)'
_cod_data_source_file d4dt02395a2.cif
_cod_data_source_block q23096ja_0m
_cod_depositor_comments 'Adding full bibliography for 7717184--7717191.cif.'
_cod_database_code 7717186
_shelx_shelxl_version_number 2019/1
_shelx_space_group_comment
;
The symmetry employed for this shelxl refinement is uniquely defined
by the following loop, which should always be used as a source of
symmetry information in preference to the above space-group names.
They are only intended as comments.
;
_shelx_estimated_absorpt_t_max 0.496
_shelx_estimated_absorpt_t_min 0.342
_olex2_refinement_description
;
1. Fixed Uiso
 At 1.2 times of:
  All C(H) groups
 At 1.5 times of:
  All C(H,H,H) groups
2.a Ternary CH refined with riding coordinates:
 C17(H17), C20(H20), C29(H29), C32(H32)
2.b Aromatic/amide H refined with riding coordinates:
 C2(H2), C7(H7), C13(H13), C14(H14), C15(H15), C25(H25), C26(H26), C27(H27)
2.c Idealised Me refined as rotating group:
 C4(H4A,H4B,H4C), C5(H5A,H5B,H5C), C9(H9A,H9B,H9C), C10(H10A,H10B,H10C),
 C18(H18A,H18B,H18C), C19(H19A,H19B,H19C), C21(H21A,H21B,H21C), C22(H22A,H22B,
 H22C), C30(H30A,H30B,H30C), C31(H31A,H31B,H31C), C33(H33A,H33B,H33C), C34(H34A,
 H34B,H34C)
;
_olex2_submission_special_instructions 'No special instructions were received'

loop_
_space_group_symop_operation_xyz
'x, y, z'
'-x, y, -z+1/2'
'x+1/2, y+1/2, z'
'-x+1/2, y+1/2, -z+1/2'
'-x, -y, -z'
'x, -y, z-1/2'
'-x+1/2, -y+1/2, -z'
'x+1/2, -y+1/2, z-1/2'

loop_
_atom_site_label
_atom_site_type_symbol
_atom_site_fract_x
_atom_site_fract_y
_atom_site_fract_z
_atom_site_U_iso_or_equiv
_atom_site_adp_type
_atom_site_occupancy
_atom_site_site_symmetry_order
_atom_site_calc_flag
_atom_site_refinement_flags_posn
_atom_site_refinement_flags_adp
_atom_site_refinement_flags_occupancy
_atom_site_disorder_assembly
_atom_site_disorder_group
Fe1 Fe 0.26205(2) 0.44007(2) 0.31603(2) 0.02290(9) Uani 1 1 d . . . . .
S1 S 0.32002(3) 0.53993(3) 0.33842(4) 0.04082(14) Uani 1 1 d . . . . .
S2 S 0.22610(3) 0.40580(3) 0.40889(4) 0.03719(13) Uani 1 1 d . . . . .
N1 N 0.18561(7) 0.46529(8) 0.18161(10) 0.0226(3) Uani 1 1 d . . . . .
N2 N 0.31422(7) 0.34934(8) 0.34095(10) 0.0221(3) Uani 1 1 d . . . . .
C1 C 0.30111(9) 0.55303(10) 0.22361(15) 0.0298(4) Uani 1 1 d . . . . .
C2 C 0.24504(9) 0.53913(10) 0.13992(13) 0.0278(4) Uani 1 1 d . . . . .
H2 H 0.243772 0.552343 0.084451 0.033 Uiso 1 1 calc R U . . .
C3 C 0.18699(8) 0.50748(10) 0.12163(12) 0.0233(4) Uani 1 1 d . . . . .
C4 C 0.35398(10) 0.58701(13) 0.21966(18) 0.0441(5) Uani 1 1 d . . . . .
H4A H 0.367505 0.630896 0.256930 0.066 Uiso 1 1 calc R U . . .
H4B H 0.338426 0.597742 0.153233 0.066 Uiso 1 1 calc R U . . .
H4C H 0.390288 0.554436 0.246252 0.066 Uiso 1 1 calc R U . . .
C5 C 0.12720(9) 0.52747(11) 0.02720(13) 0.0280(4) Uani 1 1 d . . . . .
H5A H 0.094367 0.491308 0.008618 0.042 Uiso 1 1 calc R U . . .
H5B H 0.136894 0.530761 -0.021608 0.042 Uiso 1 1 calc R U . . .
H5C H 0.111565 0.573314 0.033357 0.042 Uiso 1 1 calc R U . . .
C6 C 0.21237(9) 0.31673(12) 0.38157(13) 0.0326(4) Uani 1 1 d . . . . .
C7 C 0.24506(9) 0.27267(11) 0.35984(14) 0.0311(4) Uani 1 1 d . . . . .
H7 H 0.229338 0.225535 0.344619 0.037 Uiso 1 1 calc R U . . .
C8 C 0.30014(9) 0.28652(10) 0.35633(13) 0.0269(4) Uani 1 1 d . . . . .
C9 C 0.15924(11) 0.28606(16) 0.38832(18) 0.0514(6) Uani 1 1 d . . . . .
H9A H 0.163522 0.303347 0.446487 0.077 Uiso 1 1 calc R U . . .
H9B H 0.162055 0.234274 0.390271 0.077 Uiso 1 1 calc R U . . .
H9C H 0.117816 0.300733 0.332560 0.077 Uiso 1 1 calc R U . . .
C10 C 0.34151(11) 0.22264(11) 0.37484(16) 0.0374(5) Uani 1 1 d . . . . .
H10A H 0.371588 0.233339 0.356779 0.056 Uiso 1 1 calc R U . . .
H10B H 0.314530 0.182571 0.337012 0.056 Uiso 1 1 calc R U . . .
H10C H 0.365280 0.210510 0.442765 0.056 Uiso 1 1 calc R U . . .
C11 C 0.12541(8) 0.43819(10) 0.16083(12) 0.0235(4) Uani 1 1 d . . . . .
C12 C 0.10959(9) 0.36712(10) 0.13148(12) 0.0270(4) Uani 1 1 d . . . . .
C13 C 0.05494(9) 0.33950(12) 0.12155(14) 0.0339(4) Uani 1 1 d . . . . .
H13 H 0.043042 0.291922 0.100971 0.041 Uiso 1 1 calc R U . . .
C14 C 0.01760(10) 0.37983(12) 0.14099(15) 0.0367(5) Uani 1 1 d . . . . .
H14 H -0.018863 0.359543 0.135508 0.044 Uiso 1 1 calc R U . . .
C15 C 0.03329(9) 0.44948(12) 0.16832(14) 0.0323(4) Uani 1 1 d . . . . .
H15 H 0.007003 0.476962 0.180687 0.039 Uiso 1 1 calc R U . . .
C16 C 0.08708(8) 0.48052(11) 0.17824(12) 0.0261(4) Uani 1 1 d . . . . .
C17 C 0.15030(10) 0.32213(10) 0.10981(14) 0.0308(4) Uani 1 1 d . . . . .
H17 H 0.196023 0.333257 0.159333 0.037 Uiso 1 1 calc R U . . .
C18 C 0.13830(12) 0.34053(13) 0.01248(15) 0.0431(5) Uani 1 1 d . . . . .
H18A H 0.093037 0.333485 -0.037420 0.065 Uiso 1 1 calc R U . . .
H18B H 0.164350 0.309796 0.000135 0.065 Uiso 1 1 calc R U . . .
H18C H 0.149843 0.390083 0.012504 0.065 Uiso 1 1 calc R U . . .
C19 C 0.14146(12) 0.24257(12) 0.11387(18) 0.0443(5) Uani 1 1 d . . . . .
H19A H 0.145829 0.230824 0.173926 0.066 Uiso 1 1 calc R U . . .
H19B H 0.173971 0.217099 0.110180 0.066 Uiso 1 1 calc R U . . .
H19C H 0.098902 0.228718 0.060128 0.066 Uiso 1 1 calc R U . . .
C20 C 0.10215(9) 0.55758(10) 0.20864(14) 0.0290(4) Uani 1 1 d . . . . .
H20 H 0.138258 0.572466 0.203409 0.035 Uiso 1 1 calc R U . . .
C21 C 0.04485(11) 0.60535(13) 0.14314(18) 0.0432(5) Uani 1 1 d . . . . .
H21A H 0.031625 0.598561 0.076883 0.065 Uiso 1 1 calc R U . . .
H21B H 0.056862 0.654931 0.161392 0.065 Uiso 1 1 calc R U . . .
H21C H 0.009394 0.593096 0.149234 0.065 Uiso 1 1 calc R U . . .
C22 C 0.12310(13) 0.56768(12) 0.31221(16) 0.0442(5) Uani 1 1 d . . . . .
H22A H 0.088116 0.554198 0.318843 0.066 Uiso 1 1 calc R U . . .
H22B H 0.134210 0.617448 0.330309 0.066 Uiso 1 1 calc R U . . .
H22C H 0.160407 0.537887 0.353871 0.066 Uiso 1 1 calc R U . . .
C23 C 0.37608(8) 0.35988(10) 0.35589(13) 0.0257(4) Uani 1 1 d . . . . .
C24 C 0.42888(9) 0.37126(11) 0.44942(14) 0.0307(4) Uani 1 1 d . . . . .
C25 C 0.48830(10) 0.38051(13) 0.46308(16) 0.0410(5) Uani 1 1 d . . . . .
H25 H 0.524859 0.387742 0.525729 0.049 Uiso 1 1 calc R U . . .
C26 C 0.49496(10) 0.37934(15) 0.38695(18) 0.0482(6) Uani 1 1 d . . . . .
H26 H 0.536063 0.384320 0.397731 0.058 Uiso 1 1 calc R U . . .
C27 C 0.44215(11) 0.37096(14) 0.29550(17) 0.0437(5) Uani 1 1 d . . . . .
H27 H 0.447294 0.371283 0.243691 0.052 Uiso 1 1 calc R U . . .
C28 C 0.38153(9) 0.36204(11) 0.27725(14) 0.0315(4) Uani 1 1 d . . . . .
C29 C 0.42282(9) 0.37601(12) 0.53443(14) 0.0340(5) Uani 1 1 d . . . . .
H29 H 0.377043 0.367887 0.510795 0.041 Uiso 1 1 calc R U . . .
C30 C 0.44140(12) 0.44960(13) 0.57850(16) 0.0455(6) Uani 1 1 d . . . . .
H30A H 0.485982 0.459070 0.601270 0.068 Uiso 1 1 calc R U . . .
H30B H 0.436400 0.452176 0.632173 0.068 Uiso 1 1 calc R U . . .
H30C H 0.413764 0.484918 0.530425 0.068 Uiso 1 1 calc R U . . .
C31 C 0.46290(10) 0.32004(13) 0.60994(16) 0.0428(5) Uani 1 1 d . . . . .
H31A H 0.450304 0.272874 0.581034 0.064 Uiso 1 1 calc R U . . .
H31B H 0.455953 0.323469 0.661623 0.064 Uiso 1 1 calc R U . . .
H31C H 0.508184 0.327856 0.635616 0.064 Uiso 1 1 calc R U . . .
C32 C 0.32364(10) 0.35316(12) 0.17604(14) 0.0358(5) Uani 1 1 d . . . . .
H32 H 0.285746 0.370970 0.174802 0.043 Uiso 1 1 calc R U . . .
C33 C 0.31162(14) 0.27526(14) 0.14767(18) 0.0552(7) Uani 1 1 d . . . . .
H33A H 0.349259 0.255125 0.152611 0.083 Uiso 1 1 calc R U . . .
H33B H 0.274545 0.270980 0.081822 0.083 Uiso 1 1 calc R U . . .
H33C H 0.303343 0.249606 0.190361 0.083 Uiso 1 1 calc R U . . .
C34 C 0.32746(12) 0.39552(15) 0.10182(17) 0.0504(6) Uani 1 1 d . . . . .
H34A H 0.340072 0.444354 0.124079 0.076 Uiso 1 1 calc R U . . .
H34B H 0.285618 0.395443 0.041157 0.076 Uiso 1 1 calc R U . . .
H34C H 0.359141 0.373886 0.092728 0.076 Uiso 1 1 calc R U . . .

loop_
_atom_site_aniso_label
_atom_site_aniso_U_11
_atom_site_aniso_U_22
_atom_site_aniso_U_33
_atom_site_aniso_U_23
_atom_site_aniso_U_13
_atom_site_aniso_U_12
Fe1 0.02312(14) 0.02477(16) 0.02043(14) 0.00186(11) 0.01182(12) 0.00486(11)
S1 0.0418(3) 0.0347(3) 0.0287(2) 0.0003(2) 0.0088(2) -0.0092(2)
S2 0.0468(3) 0.0451(3) 0.0328(3) 0.0065(2) 0.0302(2) 0.0146(2)
N1 0.0231(7) 0.0256(8) 0.0211(7) -0.0002(6) 0.0135(6) 0.0012(6)
N2 0.0222(7) 0.0263(8) 0.0213(7) 0.0010(6) 0.0141(6) 0.0040(6)
C1 0.0274(9) 0.0251(9) 0.0383(11) -0.0007(8) 0.0190(9) 0.0022(8)
C2 0.0296(9) 0.0312(10) 0.0283(9) 0.0026(8) 0.0196(8) 0.0023(8)
C3 0.0250(9) 0.0257(9) 0.0220(8) -0.0008(7) 0.0147(7) 0.0028(7)
C4 0.0307(10) 0.0468(13) 0.0591(14) -0.0053(12) 0.0276(11) -0.0054(10)
C5 0.0285(9) 0.0317(10) 0.0232(9) 0.0052(8) 0.0138(8) 0.0016(8)
C6 0.0266(9) 0.0478(12) 0.0238(9) 0.0099(9) 0.0141(8) 0.0032(9)
C7 0.0315(10) 0.0321(10) 0.0307(10) 0.0023(8) 0.0178(8) -0.0027(8)
C8 0.0302(9) 0.0276(10) 0.0258(9) 0.0001(8) 0.0173(8) 0.0025(8)
C9 0.0378(12) 0.0764(18) 0.0512(14) 0.0158(13) 0.0316(11) 0.0029(12)
C10 0.0444(12) 0.0276(11) 0.0472(12) 0.0030(9) 0.0298(11) 0.0061(9)
C11 0.0220(8) 0.0306(10) 0.0171(8) 0.0044(7) 0.0102(7) 0.0006(7)
C12 0.0288(9) 0.0297(10) 0.0203(8) 0.0041(8) 0.0123(7) 0.0000(8)
C13 0.0334(10) 0.0338(11) 0.0302(10) 0.0022(9) 0.0149(9) -0.0067(9)
C14 0.0300(10) 0.0453(13) 0.0358(11) 0.0047(10) 0.0189(9) -0.0075(9)
C15 0.0278(9) 0.0444(12) 0.0297(10) 0.0052(9) 0.0191(8) 0.0030(9)
C16 0.0245(9) 0.0342(10) 0.0199(8) 0.0043(8) 0.0125(7) 0.0021(8)
C17 0.0336(10) 0.0283(10) 0.0274(9) -0.0003(8) 0.0150(8) 0.0012(8)
C18 0.0567(14) 0.0444(13) 0.0364(11) 0.0015(10) 0.0309(11) 0.0124(11)
C19 0.0523(13) 0.0296(11) 0.0469(13) -0.0049(10) 0.0249(11) -0.0014(10)
C20 0.0284(9) 0.0324(10) 0.0314(10) 0.0029(8) 0.0197(8) 0.0046(8)
C21 0.0402(11) 0.0408(13) 0.0532(13) 0.0133(11) 0.0288(11) 0.0111(10)
C22 0.0595(14) 0.0364(12) 0.0384(12) -0.0053(10) 0.0282(11) 0.0048(11)
C23 0.0241(8) 0.0268(9) 0.0312(9) 0.0015(8) 0.0185(8) 0.0051(8)
C24 0.0264(9) 0.0366(11) 0.0316(10) -0.0012(9) 0.0177(8) 0.0033(8)
C25 0.0256(10) 0.0566(14) 0.0399(11) -0.0057(11) 0.0177(9) -0.0009(10)
C26 0.0306(10) 0.0710(17) 0.0545(14) -0.0062(13) 0.0307(11) -0.0029(11)
C27 0.0405(11) 0.0614(15) 0.0458(12) -0.0051(11) 0.0343(11) -0.0029(11)
C28 0.0334(10) 0.0349(11) 0.0351(10) -0.0034(9) 0.0245(9) 0.0002(9)
C29 0.0241(9) 0.0501(13) 0.0265(9) 0.0001(9) 0.0131(8) 0.0050(9)
C30 0.0482(13) 0.0531(15) 0.0326(11) -0.0008(10) 0.0208(10) 0.0101(11)
C31 0.0339(11) 0.0538(14) 0.0362(11) 0.0083(11) 0.0166(9) 0.0038(10)
C32 0.0367(10) 0.0469(13) 0.0309(10) -0.0045(9) 0.0230(9) 0.0001(10)
C33 0.0671(17) 0.0554(16) 0.0389(13) -0.0112(12) 0.0267(12) -0.0035(13)
C34 0.0524(14) 0.0696(17) 0.0402(12) 0.0062(12) 0.0326(12) 0.0064(13)

loop_
_atom_type_symbol
_atom_type_description
_atom_type_scat_dispersion_real
_atom_type_scat_dispersion_imag
_atom_type_scat_source
C C 0.0181 0.0091 'International Tables Vol C Tables 4.2.6.8 and 6.1.1.4'
H H 0.0000 0.0000 'International Tables Vol C Tables 4.2.6.8 and 6.1.1.4'
Fe Fe -1.1336 3.1974 'International Tables Vol C Tables 4.2.6.8 and 6.1.1.4'
N N 0.0311 0.0180 'International Tables Vol C Tables 4.2.6.8 and 6.1.1.4'
S S 0.3331 0.5567 'International Tables Vol C Tables 4.2.6.8 and 6.1.1.4'

loop_
_geom_angle_atom_site_label_1
_geom_angle_atom_site_label_2
_geom_angle_atom_site_label_3
_geom_angle
_geom_angle_site_symmetry_1
_geom_angle_site_symmetry_3
_geom_angle_publ_flag
S1 Fe1 S2 125.30(2) . . ?
N1 Fe1 S1 96.47(5) . . ?
N1 Fe1 S2 109.57(4) . . ?
N2 Fe1 S1 112.21(5) . . ?
N2 Fe1 S2 94.22(4) . . ?
N2 Fe1 N1 121.33(6) . . ?
C1 S1 Fe1 100.25(7) . . ?
C6 S2 Fe1 100.94(6) . . ?
C3 N1 Fe1 125.83(12) . . ?
C3 N1 C11 120.20(15) . . ?
C11 N1 Fe1 113.58(10) . . ?
C8 N2 Fe1 125.89(12) . . ?
C8 N2 C23 118.35(15) . . ?
C23 N2 Fe1 115.12(11) . . ?
C2 C1 S1 127.99(15) . . ?
C2 C1 C4 118.06(19) . . ?
C4 C1 S1 113.89(16) . . ?
C1 C2 H2 114.8 . . ?
C1 C2 C3 130.39(17) . . ?
C3 C2 H2 114.8 . . ?
N1 C3 C2 123.09(16) . . ?
N1 C3 C5 122.05(16) . . ?
C2 C3 C5 114.86(15) . . ?
C1 C4 H4A 109.5 . . ?
C1 C4 H4B 109.5 . . ?
C1 C4 H4C 109.5 . . ?
H4A C4 H4B 109.5 . . ?
H4A C4 H4C 109.5 . . ?
H4B C4 H4C 109.5 . . ?
C3 C5 H5A 109.5 . . ?
C3 C5 H5B 109.5 . . ?
C3 C5 H5C 109.5 . . ?
H5A C5 H5B 109.5 . . ?
H5A C5 H5C 109.5 . . ?
H5B C5 H5C 109.5 . . ?
C7 C6 S2 127.47(16) . . ?
C7 C6 C9 118.5(2) . . ?
C9 C6 S2 113.98(17) . . ?
C6 C7 H7 115.1 . . ?
C6 C7 C8 129.76(19) . . ?
C8 C7 H7 115.1 . . ?
N2 C8 C7 123.05(17) . . ?
N2 C8 C10 122.45(16) . . ?
C7 C8 C10 114.48(17) . . ?
C6 C9 H9A 109.5 . . ?
C6 C9 H9B 109.5 . . ?
C6 C9 H9C 109.5 . . ?
H9A C9 H9B 109.5 . . ?
H9A C9 H9C 109.5 . . ?
H9B C9 H9C 109.5 . . ?
C8 C10 H10A 109.5 . . ?
C8 C10 H10B 109.5 . . ?
C8 C10 H10C 109.5 . . ?
H10A C10 H10B 109.5 . . ?
H10A C10 H10C 109.5 . . ?
H10B C10 H10C 109.5 . . ?
C12 C11 N1 118.46(16) . . ?
C16 C11 N1 119.77(16) . . ?
C16 C11 C12 121.52(17) . . ?
C11 C12 C17 121.26(16) . . ?
C13 C12 C11 117.90(18) . . ?
C13 C12 C17 120.84(18) . . ?
C12 C13 H13 119.3 . . ?
C14 C13 C12 121.4(2) . . ?
C14 C13 H13 119.3 . . ?
C13 C14 H14 120.0 . . ?
C15 C14 C13 119.93(18) . . ?
C15 C14 H14 120.0 . . ?
C14 C15 H15 119.3 . . ?
C14 C15 C16 121.36(19) . . ?
C16 C15 H15 119.3 . . ?
C11 C16 C20 122.97(16) . . ?
C15 C16 C11 117.89(18) . . ?
C15 C16 C20 119.13(17) . . ?
C12 C17 H17 107.4 . . ?
C12 C17 C18 111.66(16) . . ?
C12 C17 C19 113.89(17) . . ?
C18 C17 H17 107.4 . . ?
C19 C17 H17 107.4 . . ?
C19 C17 C18 108.90(17) . . ?
C17 C18 H18A 109.5 . . ?
C17 C18 H18B 109.5 . . ?
C17 C18 H18C 109.5 . . ?
H18A C18 H18B 109.5 . . ?
H18A C18 H18C 109.5 . . ?
H18B C18 H18C 109.5 . . ?
C17 C19 H19A 109.5 . . ?
C17 C19 H19B 109.5 . . ?
C17 C19 H19C 109.5 . . ?
H19A C19 H19B 109.5 . . ?
H19A C19 H19C 109.5 . . ?
H19B C19 H19C 109.5 . . ?
C16 C20 H20 108.0 . . ?
C16 C20 C21 111.21(17) . . ?
C16 C20 C22 111.59(16) . . ?
C21 C20 H20 108.0 . . ?
C22 C20 H20 108.0 . . ?
C22 C20 C21 109.89(17) . . ?
C20 C21 H21A 109.5 . . ?
C20 C21 H21B 109.5 . . ?
C20 C21 H21C 109.5 . . ?
H21A C21 H21B 109.5 . . ?
H21A C21 H21C 109.5 . . ?
H21B C21 H21C 109.5 . . ?
C20 C22 H22A 109.5 . . ?
C20 C22 H22B 109.5 . . ?
C20 C22 H22C 109.5 . . ?
H22A C22 H22B 109.5 . . ?
H22A C22 H22C 109.5 . . ?
H22B C22 H22C 109.5 . . ?
C24 C23 N2 118.31(15) . . ?
C24 C23 C28 121.81(17) . . ?
C28 C23 N2 119.81(16) . . ?
C23 C24 C29 122.55(16) . . ?
C25 C24 C23 117.81(18) . . ?
C25 C24 C29 119.62(18) . . ?
C24 C25 H25 119.5 . . ?
C26 C25 C24 121.0(2) . . ?
C26 C25 H25 119.5 . . ?
C25 C26 H26 119.9 . . ?
C27 C26 C25 120.12(19) . . ?
C27 C26 H26 119.9 . . ?
C26 C27 H27 119.2 . . ?
C26 C27 C28 121.51(19) . . ?
C28 C27 H27 119.2 . . ?
C23 C28 C32 121.42(17) . . ?
C27 C28 C23 117.57(19) . . ?
C27 C28 C32 120.99(18) . . ?
C24 C29 H29 108.0 . . ?
C24 C29 C31 112.21(17) . . ?
C30 C29 C24 110.38(18) . . ?
C30 C29 H29 108.0 . . ?
C30 C29 C31 110.10(18) . . ?
C31 C29 H29 108.0 . . ?
C29 C30 H30A 109.5 . . ?
C29 C30 H30B 109.5 . . ?
C29 C30 H30C 109.5 . . ?
H30A C30 H30B 109.5 . . ?
H30A C30 H30C 109.5 . . ?
H30B C30 H30C 109.5 . . ?
C29 C31 H31A 109.5 . . ?
C29 C31 H31B 109.5 . . ?
C29 C31 H31C 109.5 . . ?
H31A C31 H31B 109.5 . . ?
H31A C31 H31C 109.5 . . ?
H31B C31 H31C 109.5 . . ?
C28 C32 H32 107.3 . . ?
C28 C32 C33 111.03(19) . . ?
C28 C32 C34 113.81(19) . . ?
C33 C32 H32 107.3 . . ?
C33 C32 C34 109.88(19) . . ?
C34 C32 H32 107.3 . . ?
C32 C33 H33A 109.5 . . ?
C32 C33 H33B 109.5 . . ?
C32 C33 H33C 109.5 . . ?
H33A C33 H33B 109.5 . . ?
H33A C33 H33C 109.5 . . ?
H33B C33 H33C 109.5 . . ?
C32 C34 H34A 109.5 . . ?
C32 C34 H34B 109.5 . . ?
C32 C34 H34C 109.5 . . ?
H34A C34 H34B 109.5 . . ?
H34A C34 H34C 109.5 . . ?
H34B C34 H34C 109.5 . . ?

loop_
_geom_bond_atom_site_label_1
_geom_bond_atom_site_label_2
_geom_bond_distance
_geom_bond_site_symmetry_2
_geom_bond_publ_flag
Fe1 S1 2.2842(6) . ?
Fe1 S2 2.2905(5) . ?
Fe1 N1 2.0558(15) . ?
Fe1 N2 2.0557(15) . ?
S1 C1 1.734(2) . ?
S2 C6 1.728(2) . ?
N1 C3 1.302(2) . ?
N1 C11 1.446(2) . ?
N2 C8 1.305(2) . ?
N2 C23 1.446(2) . ?
C1 C2 1.357(3) . ?
C1 C4 1.511(3) . ?
C2 H2 0.9500 . ?
C2 C3 1.444(2) . ?
C3 C5 1.511(2) . ?
C4 H4A 0.9800 . ?
C4 H4B 0.9800 . ?
C4 H4C 0.9800 . ?
C5 H5A 0.9800 . ?
C5 H5B 0.9800 . ?
C5 H5C 0.9800 . ?
C6 C7 1.355(3) . ?
C6 C9 1.517(3) . ?
C7 H7 0.9500 . ?
C7 C8 1.443(3) . ?
C8 C10 1.509(3) . ?
C9 H9A 0.9800 . ?
C9 H9B 0.9800 . ?
C9 H9C 0.9800 . ?
C10 H10A 0.9800 . ?
C10 H10B 0.9800 . ?
C10 H10C 0.9800 . ?
C11 C12 1.410(3) . ?
C11 C16 1.403(3) . ?
C12 C13 1.391(3) . ?
C12 C17 1.522(3) . ?
C13 H13 0.9500 . ?
C13 C14 1.382(3) . ?
C14 H14 0.9500 . ?
C14 C15 1.377(3) . ?
C15 H15 0.9500 . ?
C15 C16 1.397(3) . ?
C16 C20 1.520(3) . ?
C17 H17 1.0000 . ?
C17 C18 1.533(3) . ?
C17 C19 1.526(3) . ?
C18 H18A 0.9800 . ?
C18 H18B 0.9800 . ?
C18 H18C 0.9800 . ?
C19 H19A 0.9800 . ?
C19 H19B 0.9800 . ?
C19 H19C 0.9800 . ?
C20 H20 1.0000 . ?
C20 C21 1.532(3) . ?
C20 C22 1.529(3) . ?
C21 H21A 0.9800 . ?
C21 H21B 0.9800 . ?
C21 H21C 0.9800 . ?
C22 H22A 0.9800 . ?
C22 H22B 0.9800 . ?
C22 H22C 0.9800 . ?
C23 C24 1.405(3) . ?
C23 C28 1.405(3) . ?
C24 C25 1.392(3) . ?
C24 C29 1.523(3) . ?
C25 H25 0.9500 . ?
C25 C26 1.382(3) . ?
C26 H26 0.9500 . ?
C26 C27 1.377(3) . ?
C27 H27 0.9500 . ?
C27 C28 1.389(3) . ?
C28 C32 1.518(3) . ?
C29 H29 1.0000 . ?
C29 C30 1.522(3) . ?
C29 C31 1.527(3) . ?
C30 H30A 0.9800 . ?
C30 H30B 0.9800 . ?
C30 H30C 0.9800 . ?
C31 H31A 0.9800 . ?
C31 H31B 0.9800 . ?
C31 H31C 0.9800 . ?
C32 H32 1.0000 . ?
C32 C33 1.525(3) . ?
C32 C34 1.531(3) . ?
C33 H33A 0.9800 . ?
C33 H33B 0.9800 . ?
C33 H33C 0.9800 . ?
C34 H34A 0.9800 . ?
C34 H34B 0.9800 . ?
C34 H34C 0.9800 . ?

loop_
_geom_torsion_atom_site_label_1
_geom_torsion_atom_site_label_2
_geom_torsion_atom_site_label_3
_geom_torsion_atom_site_label_4
_geom_torsion
_geom_torsion_site_symmetry_1
_geom_torsion_site_symmetry_2
_geom_torsion_site_symmetry_3
_geom_torsion_site_symmetry_4
_geom_torsion_publ_flag
Fe1 S1 C1 C2 34.13(19) . . . . ?
Fe1 S1 C1 C4 -148.66(14) . . . . ?
Fe1 S2 C6 C7 32.94(19) . . . . ?
Fe1 S2 C6 C9 -150.24(14) . . . . ?
Fe1 N1 C3 C2 4.5(3) . . . . ?
Fe1 N1 C3 C5 -175.03(13) . . . . ?
Fe1 N1 C11 C12 -81.79(17) . . . . ?
Fe1 N1 C11 C16 92.56(17) . . . . ?
Fe1 N2 C8 C7 -1.4(3) . . . . ?
Fe1 N2 C8 C10 -179.50(14) . . . . ?
Fe1 N2 C23 C24 90.01(18) . . . . ?
Fe1 N2 C23 C28 -86.83(18) . . . . ?
S1 C1 C2 C3 -2.9(3) . . . . ?
S2 C6 C7 C8 2.1(3) . . . . ?
N1 C11 C12 C13 173.27(15) . . . . ?
N1 C11 C12 C17 -7.6(2) . . . . ?
N1 C11 C16 C15 -172.31(16) . . . . ?
N1 C11 C16 C20 6.7(3) . . . . ?
N2 C23 C24 C25 179.26(18) . . . . ?
N2 C23 C24 C29 -2.7(3) . . . . ?
N2 C23 C28 C27 -178.82(19) . . . . ?
N2 C23 C28 C32 -0.3(3) . . . . ?
C1 C2 C3 N1 -24.2(3) . . . . ?
C1 C2 C3 C5 155.3(2) . . . . ?
C3 N1 C11 C12 104.9(2) . . . . ?
C3 N1 C11 C16 -80.8(2) . . . . ?
C4 C1 C2 C3 180.0(2) . . . . ?
C6 C7 C8 N2 -25.4(3) . . . . ?
C6 C7 C8 C10 152.9(2) . . . . ?
C8 N2 C23 C24 -81.4(2) . . . . ?
C8 N2 C23 C28 101.8(2) . . . . ?
C9 C6 C7 C8 -174.58(19) . . . . ?
C11 N1 C3 C2 176.95(17) . . . . ?
C11 N1 C3 C5 -2.6(3) . . . . ?
C11 C12 C13 C14 -0.9(3) . . . . ?
C11 C12 C17 C18 -76.7(2) . . . . ?
C11 C12 C17 C19 159.43(18) . . . . ?
C11 C16 C20 C21 126.93(19) . . . . ?
C11 C16 C20 C22 -110.0(2) . . . . ?
C12 C11 C16 C15 1.9(3) . . . . ?
C12 C11 C16 C20 -179.15(16) . . . . ?
C12 C13 C14 C15 1.8(3) . . . . ?
C13 C12 C17 C18 102.4(2) . . . . ?
C13 C12 C17 C19 -21.5(3) . . . . ?
C13 C14 C15 C16 -0.9(3) . . . . ?
C14 C15 C16 C11 -0.9(3) . . . . ?
C14 C15 C16 C20 -179.97(18) . . . . ?
C15 C16 C20 C21 -54.1(2) . . . . ?
C15 C16 C20 C22 69.0(2) . . . . ?
C16 C11 C12 C13 -1.0(3) . . . . ?
C16 C11 C12 C17 178.13(16) . . . . ?
C17 C12 C13 C14 -179.99(18) . . . . ?
C23 N2 C8 C7 168.98(16) . . . . ?
C23 N2 C8 C10 -9.2(3) . . . . ?
C23 C24 C25 C26 0.7(3) . . . . ?
C23 C24 C29 C30 -115.8(2) . . . . ?
C23 C24 C29 C31 121.0(2) . . . . ?
C23 C28 C32 C33 -88.1(2) . . . . ?
C23 C28 C32 C34 147.3(2) . . . . ?
C24 C23 C28 C27 4.4(3) . . . . ?
C24 C23 C28 C32 -177.04(19) . . . . ?
C24 C25 C26 C27 1.9(4) . . . . ?
C25 C24 C29 C30 62.3(3) . . . . ?
C25 C24 C29 C31 -60.9(3) . . . . ?
C25 C26 C27 C28 -1.4(4) . . . . ?
C26 C27 C28 C23 -1.7(4) . . . . ?
C26 C27 C28 C32 179.7(2) . . . . ?
C27 C28 C32 C33 90.3(3) . . . . ?
C27 C28 C32 C34 -34.3(3) . . . . ?
C28 C23 C24 C25 -4.0(3) . . . . ?
C28 C23 C24 C29 174.11(19) . . . . ?
C29 C24 C25 C26 -177.4(2) . . . . ?
